data_7208276
loop_
_publ_author_name
'Shen, Qian Jin'
'Pang, Xue'
'Zhao, Xiao Ran'
'Gao, Hai Yue'
'Sun, Hao-Ling'
'Jin, Wei Jun'

_publ_section_title
;
 Phosphorescent cocrystals constructed by 1,4-diiodotetrafluorobenzene and
 polyaromatic hydrocarbons based on C--I&#x22EF;\p halogen bonding and
 other assisting weak interactions
;
_journal_issue 15
_journal_name_full CrystEngComm
_journal_page_first 5027
_journal_paper_doi 10.1039/c2ce25338k
_journal_volume 14
_journal_year 2012
_chemical_formula_sum 'C26 H10 F8 I4'
_chemical_formula_weight 981.94
_chemical_name_systematic
;

?

;
_space_group_IT_number 2
_symmetry_cell_setting triclinic
_symmetry_space_group_name_Hall '-P 1'
_symmetry_space_group_name_H-M 'P -1'
_atom_sites_solution_hydrogens geom
_atom_sites_solution_primary direct
_atom_sites_solution_secondary difmap
_audit_creation_method SHELXL-97
_cell_angle_alpha 104.290(4)
_cell_angle_beta 90.952(4)
_cell_angle_gamma 97.561(4)
_cell_formula_units_Z 1
_cell_length_a 6.1901(16)
_cell_length_b 9.381(3)
_cell_length_c 12.462(3)
_cell_measurement_reflns_used 1551
_cell_measurement_temperature 300(2)
_cell_measurement_theta_max 27.25
_cell_measurement_theta_min 2.26
_cell_volume 694.3(3)
_computing_cell_refinement 'Bruker SMART'
_computing_data_collection 'Bruker SMART'
_computing_data_reduction 'Bruker SAINT'
_computing_molecular_graphics 'Bruker SHELXTL'
_computing_publication_material 'Bruker SHELXTL'
_computing_structure_refinement 'SHELXL-97 (Sheldrick, 1997)'
_computing_structure_solution 'SHELXS-97 (Sheldrick, 1990)'
_diffrn_ambient_temperature 300(2)
_diffrn_measured_fraction_theta_full 0.975
_diffrn_measured_fraction_theta_max 0.975
_diffrn_measurement_device_type 'CCD area detector'
_diffrn_measurement_method 'phi and omega scans'
_diffrn_radiation_monochromator graphite
_diffrn_radiation_source 'fine-focus sealed tube'
_diffrn_radiation_type MoK\a
_diffrn_radiation_wavelength 0.71073
_diffrn_reflns_av_R_equivalents 0.0141
_diffrn_reflns_av_sigmaI/netI 0.0260
_diffrn_reflns_limit_h_max 7
_diffrn_reflns_limit_h_min -7
_diffrn_reflns_limit_k_max 11
_diffrn_reflns_limit_k_min -11
_diffrn_reflns_limit_l_max 7
_diffrn_reflns_limit_l_min -14
_diffrn_reflns_number 3180
_diffrn_reflns_theta_full 25.10
_diffrn_reflns_theta_max 25.10
_diffrn_reflns_theta_min 2.26
_exptl_absorpt_coefficient_mu 4.557
_exptl_absorpt_correction_T_max 0.3418
_exptl_absorpt_correction_T_min 0.2505
_exptl_absorpt_correction_type multi-scan
_exptl_absorpt_process_details sadabs
_exptl_crystal_density_diffrn 2.349
_exptl_crystal_density_method 'not measured'
_exptl_crystal_F_000 450
_exptl_crystal_size_max 0.42
_exptl_crystal_size_mid 0.40
_exptl_crystal_size_min 0.30
_refine_diff_density_max 1.060
_refine_diff_density_min -1.005
_refine_diff_density_rms 0.092
_refine_ls_extinction_coef 0.0365(15)
_refine_ls_extinction_expression Fc^*^=kFc[1+0.001xFc^2^\l^3^/sin(2\q)]^-1/4^
_refine_ls_extinction_method SHELXL
_refine_ls_goodness_of_fit_ref 1.058
_refine_ls_hydrogen_treatment constr
_refine_ls_matrix_type full
_refine_ls_number_parameters 212
_refine_ls_number_reflns 2420
_refine_ls_number_restraints 120
_refine_ls_restrained_S_all 1.051
_refine_ls_R_factor_all 0.0456
_refine_ls_R_factor_gt 0.0364
_refine_ls_shift/su_max 0.000
_refine_ls_shift/su_mean 0.000
_refine_ls_structure_factor_coef Fsqd
_refine_ls_weighting_details 'calc w=1/[\s^2^(Fo^2^)+(0.0346P)^2^+1.5952P] where P=(Fo^2^+2Fc^2^)/3'
_refine_ls_weighting_scheme calc
_refine_ls_wR_factor_gt 0.0872
_refine_ls_wR_factor_ref 0.0934
_reflns_number_gt 1936
_reflns_number_total 2420
_reflns_threshold_expression >2sigma(I)
_cod_data_source_file c2ce25338k.txt
_cod_data_source_block 110407b_0m
_cod_depositor_comments
;
The following automatic conversions were performed:

'_symmetry_cell_setting' value 'Triclinic' changed to 'triclinic'
according to /home/saulius/struct/CIF-dictionaries/cif_core.dic
dictionary named 'cif_core.dic' version 2.4.1 from 2010-06-29.

Automatic conversion script
Id: cif_fix_values 1891 2012-01-12 08:04:46Z andrius 
;
_cod_original_cell_volume 694.2(3)
_cod_original_sg_symbol_H-M P-1
_cod_database_code 7208276

loop_
_symmetry_equiv_pos_as_xyz
'x, y, z'
'-x, -y, -z'

loop_
_atom_site_label
_atom_site_type_symbol
_atom_site_fract_x
_atom_site_fract_y
_atom_site_fract_z
_atom_site_U_iso_or_equiv
_atom_site_adp_type
_atom_site_occupancy
_atom_site_symmetry_multiplicity
_atom_site_calc_flag
_atom_site_refinement_flags
_atom_site_disorder_assembly
_atom_site_disorder_group
C14 C 0.8595(16) 1.1277(12) 0.5766(10) 0.061(4) Uani 0.50 1 d PGU A -1
C15 C 0.8433(18) 1.2765(13) 0.6229(10) 0.068(4) Uani 0.50 1 d PGU A -1
H15 H 0.7240 1.3025 0.6639 0.082 Uiso 0.50 1 calc PR A -1
C16 C 1.005(2) 1.3863(10) 0.6078(12) 0.079(5) Uani 0.50 1 d PGU A -1
H16 H 0.9944 1.4858 0.6388 0.095 Uiso 0.50 1 calc PR A -1
C17 C 1.1836(19) 1.3473(12) 0.5465(12) 0.077(5) Uani 0.50 1 d PGU A -1
H17 H 1.2920 1.4207 0.5364 0.093 Uiso 0.50 1 calc PR A -1
C18 C 1.1998(16) 1.1985(14) 0.5002(10) 0.066(4) Uani 0.50 1 d PGU A -1
H18 H 1.3191 1.1724 0.4592 0.079 Uiso 0.50 1 calc PR A -1
C19 C 1.0378(18) 1.0887(11) 0.5153(9) 0.056(4) Uani 0.50 1 d PGU A -1
C7 C 1.2297(17) 0.8832(12) 0.4051(11) 0.066(4) Uani 0.50 1 d PGU A -1
H7 H 1.3406 0.9544 0.3939 0.079 Uiso 0.50 1 calc PR A -1
C8 C 1.2396(18) 0.7332(14) 0.3599(11) 0.079(5) Uani 0.50 1 d PGU A -1
H8 H 1.3570 0.7041 0.3184 0.095 Uiso 0.50 1 calc PR A -1
C9 C 1.074(2) 0.6268(11) 0.3765(11) 0.069(4) Uani 0.50 1 d PGU A -1
H9 H 1.0805 0.5265 0.3463 0.083 Uiso 0.50 1 calc PR A -1
C10 C 0.8983(18) 0.6703(11) 0.4385(11) 0.064(4) Uani 0.50 1 d PGU A -1
H10 H 0.7875 0.5991 0.4496 0.077 Uiso 0.50 1 calc PR A -1
C11 C 0.8885(17) 0.8202(12) 0.4837(9) 0.061(4) Uani 0.50 1 d PGU A -1
C20 C 1.0542(18) 0.9267(10) 0.4670(10) 0.059(4) Uani 0.50 1 d PGU A -1
C1 C 0.3643(9) 0.7795(6) 0.8474(5) 0.0580(14) Uani 1 1 d U . .
C2 C 0.5328(10) 0.6967(7) 0.8253(5) 0.0634(15) Uani 1 1 d U . .
C3 C 0.6531(10) 0.6672(7) 0.9077(5) 0.0617(15) Uani 1 1 d U . .
C4 C 0.6100(9) 0.7192(6) 1.0180(5) 0.0541(13) Uani 1 1 d U . .
C5 C 0.4401(9) 0.8022(6) 1.0407(5) 0.0573(13) Uani 1 1 d U . .
C6 C 0.3197(9) 0.8322(7) 0.9563(6) 0.0619(15) Uani 1 1 d U . .
C12 C 0.706(2) 0.8638(17) 0.5460(11) 0.071(3) Uani 0.50 1 d PU A -1
H12 H 0.5961 0.7914 0.5563 0.086 Uiso 0.50 1 calc PR A -1
C13 C 0.690(2) 1.0081(16) 0.5899(10) 0.066(3) Uani 0.50 1 d PU A -1
H13 H 0.5694 1.0331 0.6299 0.080 Uiso 0.50 1 calc PR A -1
F1 F 0.5810(8) 0.6395(6) 0.7195(3) 0.1010(14) Uani 1 1 d . . .
F2 F 0.8158(7) 0.5852(5) 0.8814(4) 0.0967(13) Uani 1 1 d . . .
F3 F 0.3896(7) 0.8572(5) 1.1459(3) 0.0883(12) Uani 1 1 d . . .
F4 F 0.1587(7) 0.9143(5) 0.9842(4) 0.0951(13) Uani 1 1 d . . .
I1 I 0.18115(9) 0.82551(6) 0.72147(5) 0.0938(3) Uani 1 1 d . . .
I2 I 0.79471(8) 0.67846(5) 1.14549(4) 0.0790(2) Uani 1 1 d . . .

loop_
_atom_site_aniso_label
_atom_site_aniso_U_11
_atom_site_aniso_U_22
_atom_site_aniso_U_33
_atom_site_aniso_U_23
_atom_site_aniso_U_13
_atom_site_aniso_U_12
C14 0.058(7) 0.076(7) 0.052(7) 0.027(6) -0.011(6) 0.001(6)
C15 0.067(7) 0.082(8) 0.059(7) 0.022(6) -0.005(6) 0.017(6)
C16 0.088(9) 0.079(8) 0.073(8) 0.023(7) -0.011(7) 0.014(7)
C17 0.085(8) 0.079(8) 0.073(7) 0.045(6) -0.017(7) -0.015(6)
C18 0.064(8) 0.079(8) 0.057(7) 0.025(6) -0.006(6) 0.010(6)
C19 0.054(7) 0.069(7) 0.047(6) 0.017(5) -0.013(5) 0.012(6)
C7 0.062(8) 0.079(8) 0.062(7) 0.026(6) -0.006(6) 0.015(6)
C8 0.074(8) 0.094(8) 0.073(8) 0.019(6) 0.003(6) 0.030(7)
C9 0.071(8) 0.073(8) 0.063(7) 0.016(6) -0.006(6) 0.014(6)
C10 0.072(7) 0.066(7) 0.058(7) 0.026(6) 0.000(6) 0.000(6)
C11 0.061(7) 0.079(8) 0.047(6) 0.018(6) 0.001(6) 0.014(7)
C20 0.060(8) 0.069(7) 0.054(7) 0.026(6) -0.012(6) 0.011(6)
C1 0.058(3) 0.056(3) 0.063(3) 0.022(3) -0.016(3) 0.007(2)
C2 0.065(3) 0.068(3) 0.057(3) 0.015(3) -0.003(3) 0.011(3)
C3 0.060(3) 0.063(3) 0.065(3) 0.014(3) 0.000(3) 0.022(3)
C4 0.049(3) 0.054(3) 0.063(3) 0.023(2) -0.007(2) 0.006(2)
C5 0.054(3) 0.061(3) 0.057(3) 0.013(3) -0.001(3) 0.012(2)
C6 0.047(3) 0.063(3) 0.078(4) 0.019(3) -0.003(3) 0.016(3)
C12 0.072(7) 0.085(7) 0.059(6) 0.026(6) 0.002(5) 0.004(6)
C13 0.066(6) 0.087(7) 0.047(5) 0.015(5) 0.003(5) 0.017(6)
F1 0.117(3) 0.131(4) 0.058(2) 0.015(2) 0.004(2) 0.044(3)
F2 0.094(3) 0.117(3) 0.089(3) 0.017(2) 0.004(2) 0.066(3)
F3 0.086(3) 0.119(3) 0.058(2) 0.010(2) 0.0062(19) 0.033(2)
F4 0.073(2) 0.110(3) 0.111(3) 0.024(3) -0.002(2) 0.052(2)
I1 0.0954(4) 0.0948(4) 0.0981(4) 0.0441(3) -0.0447(3) 0.0063(3)
I2 0.0781(3) 0.0845(4) 0.0812(4) 0.0359(2) -0.0276(2) 0.0113(2)

loop_
_atom_type_symbol
_atom_type_description
_atom_type_scat_dispersion_real
_atom_type_scat_dispersion_imag
_atom_type_scat_source
C C 0.0033 0.0016 'International Tables Vol C Tables 4.2.6.8 and 6.1.1.4'
H H 0.0000 0.0000 'International Tables Vol C Tables 4.2.6.8 and 6.1.1.4'
F F 0.0171 0.0103 'International Tables Vol C Tables 4.2.6.8 and 6.1.1.4'
I I -0.4742 1.8119 'International Tables Vol C Tables 4.2.6.8 and 6.1.1.4'

loop_
_geom_angle_atom_site_label_1
_geom_angle_atom_site_label_2
_geom_angle_atom_site_label_3
_geom_angle
C15 C14 C19 120.0
C15 C14 C13 121.7(9)
C19 C14 C13 118.3(9)
C16 C15 C14 120.0
C16 C15 H15 120.0
C14 C15 H15 120.0
C15 C16 C17 120.0
C15 C16 H16 120.0
C17 C16 H16 120.0
C18 C17 C16 120.0
C18 C17 H17 120.0
C16 C17 H17 120.0
C17 C18 C19 120.0
C17 C18 H18 120.0
C19 C18 H18 120.0
C18 C19 C14 120.0
C18 C19 C20 120.7(9)
C14 C19 C20 119.3(9)
C8 C7 C20 120.0
C8 C7 H7 120.0
C20 C7 H7 120.0
C9 C8 C7 120.0
C9 C8 H8 120.0
C7 C8 H8 120.0
C10 C9 C8 120.0
C10 C9 H9 120.0
C8 C9 H9 120.0
C9 C10 C11 120.0
C9 C10 H10 120.0
C11 C10 H10 120.0
C10 C11 C20 120.0
C10 C11 C12 119.6(9)
C20 C11 C12 120.4(9)
C11 C20 C7 120.0
C11 C20 C19 119.0(9)
C7 C20 C19 121.0(9)
C6 C1 C2 117.6(5)
C6 C1 I1 120.5(4)
C2 C1 I1 121.9(5)
F1 C2 C3 118.0(5)
F1 C2 C1 120.1(6)
C3 C2 C1 121.9(6)
F2 C3 C2 119.4(6)
F2 C3 C4 119.4(5)
C2 C3 C4 121.2(5)
C5 C4 C3 117.1(5)
C5 C4 I2 120.9(4)
C3 C4 I2 121.9(4)
F3 C5 C4 120.5(5)
F3 C5 C6 118.4(5)
C4 C5 C6 121.1(5)
F4 C6 C1 121.0(6)
F4 C6 C5 118.0(6)
C1 C6 C5 121.0(5)
C13 C12 C11 121.0(12)
C13 C12 H12 119.5
C11 C12 H12 119.5
C12 C13 C14 121.9(12)
C12 C13 H13 119.0
C14 C13 H13 119.0

loop_
_geom_bond_atom_site_label_1
_geom_bond_atom_site_label_2
_geom_bond_distance
C14 C15 1.3900
C14 C19 1.3900
C14 C13 1.473(16)
C15 C16 1.3900
C15 H15 0.9300
C16 C17 1.3900
C16 H16 0.9300
C17 C18 1.3900
C17 H17 0.9300
C18 C19 1.3900
C18 H18 0.9300
C19 C20 1.508(8)
C7 C8 1.3900
C7 C20 1.3900
C7 H7 0.9300
C8 C9 1.3900
C8 H8 0.9300
C9 C10 1.3900
C9 H9 0.9300
C10 C11 1.3900
C10 H10 0.9300
C11 C20 1.3900
C11 C12 1.428(16)
C1 C6 1.371(9)
C1 C2 1.373(8)
C1 I1 2.083(5)
C2 F1 1.350(7)
C2 C3 1.362(8)
C3 F2 1.343(6)
C3 C4 1.383(8)
C4 C5 1.381(8)
C4 I2 2.082(5)
C5 F3 1.344(7)
C5 C6 1.384(8)
C6 F4 1.338(6)
C12 C13 1.346(19)
C12 H12 0.9300
C13 H13 0.9300
